data_1545986
loop_
_publ_author_name
'St John-Campbell, Sahra'
'White, Andrew J. P.'
'Bull, James A.'

_publ_section_title
;
 Single Operation Palladium Catalysed C(sp3)--H Functionalisation of
 Tertiary Aldehydes: Investigations into Transient Imine Directing Groups
;
_journal_name_full 'Chem. Sci.'
_journal_paper_doi 10.1039/C7SC01218G
_journal_year 2017
_chemical_formula_moiety 'C30 H44 N4 O6 Pd2 S2'
_chemical_formula_sum 'C30 H44 N4 O6 Pd2 S2'
_chemical_formula_weight 833.61
_space_group_crystal_system monoclinic
_space_group_IT_number 14
_space_group_name_Hall '-P 2yn'
_space_group_name_H-M_alt 'P 1 21/n 1'
_symmetry_space_group_name_Hall '-P 2yn'
_symmetry_space_group_name_H-M 'P 1 21/n 1'
_atom_sites_solution_hydrogens mixed
_audit_creation_method SHELXL-2014/7
_audit_update_record
;
2017-02-22 deposited with the CCDC.
2017-05-03 downloaded from the CCDC.
;
_cell_angle_alpha 90
_cell_angle_beta 104.314(4)
_cell_angle_gamma 90
_cell_formula_units_Z 4
_cell_length_a 13.3652(4)
_cell_length_b 18.9012(7)
_cell_length_c 14.5561(5)
_cell_measurement_reflns_used 3655
_cell_measurement_temperature 173(2)
_cell_measurement_theta_max 27.5390
_cell_measurement_theta_min 2.7130
_cell_volume 3563.0(2)
_computing_cell_refinement 'CrysAlisPro, Rigaku OD'
_computing_data_collection 'CrysAlisPro, Rigaku OD'
_computing_data_reduction 'CrysAlisPro, Rigaku OD'
_computing_molecular_graphics 'Bruker SHELXTL'
_computing_publication_material 'CIFTAB-2014 (Sheldrick, 2014)'
_computing_structure_refinement 'SHELXL-2014/7 (Sheldrick, 2014)'
_computing_structure_solution 'SHELXS-2014 (Sheldrick, 2014)'
_diffrn_ambient_temperature 173(2)
_diffrn_detector_area_resol_mean 16.0382
_diffrn_measured_fraction_theta_full 0.983
_diffrn_measured_fraction_theta_max 0.800
_diffrn_measurement_device_type 'Agilent Xcalibur 3 E'
_diffrn_measurement_method 'omega scans'
_diffrn_radiation_type MoK\a
_diffrn_radiation_wavelength 0.71073
_diffrn_reflns_av_R_equivalents 0.0243
_diffrn_reflns_av_unetI/netI 0.0468
_diffrn_reflns_Laue_measured_fraction_full 0.983
_diffrn_reflns_Laue_measured_fraction_max 0.800
_diffrn_reflns_limit_h_max 14
_diffrn_reflns_limit_h_min -17
_diffrn_reflns_limit_k_max 21
_diffrn_reflns_limit_k_min -24
_diffrn_reflns_limit_l_max 13
_diffrn_reflns_limit_l_min -17
_diffrn_reflns_number 12917
_diffrn_reflns_point_group_measured_fraction_full 0.983
_diffrn_reflns_point_group_measured_fraction_max 0.800
_diffrn_reflns_theta_full 25.242
_diffrn_reflns_theta_max 28.298
_diffrn_reflns_theta_min 2.616
_diffrn_source 'Enhance (Mo) X-ray Source'
_exptl_absorpt_coefficient_mu 1.171
_exptl_absorpt_correction_T_max 0.918
_exptl_absorpt_correction_T_min 0.600
_exptl_absorpt_correction_type analytical
_exptl_absorpt_process_details
; 
CrysAlisPro 1.171.38.43 (Rigaku Oxford Diffraction, 2015) 
Analytical numeric absorption correction using a multifaceted crystal 
model based on expressions derived by R.C. Clark & J.S. Reid. 
(Clark, R. C. & Reid, J. S. (1995). Acta Cryst. A51, 887-897) 
Empirical absorption correction using spherical harmonics, 
implemented in SCALE3 ABSPACK scaling algorithm. 
;
_exptl_crystal_colour Colourless
_exptl_crystal_density_diffrn 1.554
_exptl_crystal_description tablets
_exptl_crystal_F_000 1696
_exptl_crystal_size_max 0.61
_exptl_crystal_size_mid 0.33
_exptl_crystal_size_min 0.07
_refine_diff_density_max 0.713
_refine_diff_density_min -0.638
_refine_diff_density_rms 0.096
_refine_ls_extinction_method none
_refine_ls_goodness_of_fit_ref 1.055
_refine_ls_hydrogen_treatment mixed
_refine_ls_matrix_type full
_refine_ls_number_parameters 408
_refine_ls_number_reflns 7079
_refine_ls_number_restraints 1
_refine_ls_restrained_S_all 1.055
_refine_ls_R_factor_all 0.0511
_refine_ls_R_factor_gt 0.0345
_refine_ls_shift/su_max 0.003
_refine_ls_shift/su_mean 0.000
_refine_ls_structure_factor_coef Fsqd
_refine_ls_weighting_details 'w=1/[\s^2^(Fo^2^)+(0.0221P)^2^+2.5706P] where P=(Fo^2^+2Fc^2^)/3'
_refine_ls_weighting_scheme calc
_refine_ls_wR_factor_gt 0.0659
_refine_ls_wR_factor_ref 0.0736
_reflns_Friedel_coverage 0.000
_reflns_number_gt 5616
_reflns_number_total 7079
_reflns_threshold_expression 'I > 2\s(I)'
_cod_data_source_file c7sc01218g2.cif
_cod_data_source_block 2a-Pd-dimer
_cod_database_code 1545986
_shelx_shelxl_version_number 2014/7
_shelx_space_group_comment
; 
The symmetry employed for this shelxl refinement is uniquely defined 
by the following loop, which should always be used as a source of 
symmetry information in preference to the above space-group names. 
They are only intended as comments. 
;

loop_
_space_group_symop_operation_xyz
'x, y, z'
'-x+1/2, y+1/2, -z+1/2'
'-x, -y, -z'
'x-1/2, -y-1/2, z-1/2'

loop_
_atom_site_label
_atom_site_type_symbol
_atom_site_fract_x
_atom_site_fract_y
_atom_site_fract_z
_atom_site_U_iso_or_equiv
_atom_site_adp_type
_atom_site_occupancy
_atom_site_site_symmetry_order
_atom_site_calc_flag
_atom_site_refinement_flags_posn
_atom_site_refinement_flags_adp
Pd1 Pd 0.61252(2) 0.18981(2) 0.80262(2) 0.02109(8) Uani 1 1 d . .
Pd2 Pd 0.37297(2) 0.19865(2) 0.73875(2) 0.01882(7) Uani 1 1 d . .
C1 C 0.7287(3) 0.19422(19) 0.7377(3) 0.0322(9) Uani 1 1 d . .
H1A H 0.7034 0.2148 0.6736 0.039 Uiso 1 1 calc R U
H1B H 0.7843 0.2250 0.7743 0.039 Uiso 1 1 calc R U
C2 C 0.7714(3) 0.1195(2) 0.7298(3) 0.0312(9) Uani 1 1 d . .
C3 C 0.6872(3) 0.06790(19) 0.7334(3) 0.0293(8) Uani 1 1 d . .
H3A H 0.6878 0.0209 0.7104 0.035 Uiso 1 1 calc R U
N4 N 0.6149(2) 0.09003(14) 0.7687(2) 0.0231(6) Uani 1 1 d . .
C5 C 0.5246(2) 0.04940(18) 0.7774(2) 0.0245(8) Uani 1 1 d . .
H5A H 0.5425 -0.0014 0.7859 0.029 Uiso 1 1 calc R U
H5B H 0.4683 0.0547 0.7192 0.029 Uiso 1 1 calc R U
C6 C 0.4900(3) 0.07656(18) 0.8620(2) 0.0248(8) Uani 1 1 d . .
H6A H 0.4239 0.0538 0.8642 0.030 Uiso 1 1 calc R U
H6B H 0.5420 0.0641 0.9209 0.030 Uiso 1 1 calc R U
N7 N 0.47610(19) 0.15508(14) 0.85648(19) 0.0204(6) Uani 1 1 d . .
S8 S 0.47052(6) 0.19001(5) 0.95735(6) 0.0244(2) Uani 1 1 d . .
O9 O 0.55230(17) 0.16153(14) 1.03214(17) 0.0326(6) Uani 1 1 d . .
O10 O 0.46464(17) 0.26541(13) 0.94641(17) 0.0299(6) Uani 1 1 d . .
C11 C 0.3536(3) 0.1630(2) 0.9839(2) 0.0267(8) Uani 1 1 d . .
C12 C 0.3486(3) 0.0997(2) 1.0291(3) 0.0385(10) Uani 1 1 d . .
H12A H 0.4067 0.0690 1.0437 0.046 Uiso 1 1 calc R U
C13 C 0.2581(3) 0.0812(3) 1.0530(3) 0.0515(12) Uani 1 1 d . .
H13A H 0.2544 0.0371 1.0833 0.062 Uiso 1 1 calc R U
C14 C 0.1731(3) 0.1254(3) 1.0336(3) 0.0451(11) Uani 1 1 d . .
C15 C 0.1802(3) 0.1884(2) 0.9880(3) 0.0427(11) Uani 1 1 d . .
H15A H 0.1225 0.2194 0.9740 0.051 Uiso 1 1 calc R U
C16 C 0.2691(3) 0.2073(2) 0.9623(3) 0.0343(9) Uani 1 1 d . .
H16A H 0.2721 0.2506 0.9300 0.041 Uiso 1 1 calc R U
C17 C 0.0752(3) 0.1047(3) 1.0625(4) 0.0718(17) Uani 1 1 d . .
H17A H 0.0572 0.1420 1.1024 0.108 Uiso 1 1 calc R U
H17B H 0.0866 0.0602 1.0981 0.108 Uiso 1 1 calc R U
H17C H 0.0186 0.0987 1.0057 0.108 Uiso 1 1 calc R U
C18 C 0.8074(3) 0.1111(2) 0.6381(3) 0.0469(11) Uani 1 1 d . .
H18A H 0.8625 0.1452 0.6377 0.070 Uiso 1 1 calc R U
H18B H 0.7492 0.1196 0.5834 0.070 Uiso 1 1 calc R U
H18C H 0.8336 0.0630 0.6347 0.070 Uiso 1 1 calc R U
C19 C 0.8609(3) 0.1030(2) 0.8149(3) 0.0428(11) Uani 1 1 d . .
H19A H 0.9162 0.1376 0.8183 0.064 Uiso 1 1 calc R U
H19B H 0.8873 0.0554 0.8080 0.064 Uiso 1 1 calc R U
H19C H 0.8368 0.1052 0.8732 0.064 Uiso 1 1 calc R U
C21 C 0.2745(2) 0.11712(18) 0.7235(3) 0.0245(8) Uani 1 1 d . .
H21A H 0.3023 0.0765 0.6947 0.029 Uiso 1 1 calc R U
H21B H 0.2659 0.1023 0.7863 0.029 Uiso 1 1 calc R U
C22 C 0.1695(2) 0.1392(2) 0.6597(3) 0.0281(8) Uani 1 1 d . .
C23 C 0.1899(2) 0.19368(17) 0.5926(2) 0.0234(8) Uani 1 1 d . .
H23A H 0.1421 0.2018 0.5334 0.028 Uiso 1 1 calc R U
N24 N 0.2733(2) 0.22901(14) 0.6171(2) 0.0219(6) Uani 1 1 d . .
C25 C 0.2987(2) 0.27915(17) 0.5500(2) 0.0214(7) Uani 1 1 d . .
H25A H 0.3314 0.3218 0.5842 0.026 Uiso 1 1 calc R U
H25B H 0.2349 0.2939 0.5033 0.026 Uiso 1 1 calc R U
C26 C 0.3721(2) 0.24426(18) 0.4994(2) 0.0250(8) Uani 1 1 d . .
H26A H 0.3928 0.2790 0.4567 0.030 Uiso 1 1 calc R U
H26B H 0.4351 0.2289 0.5467 0.030 Uiso 1 1 calc R U
N27 N 0.32454(18) 0.18361(15) 0.44457(19) 0.0269(7) Uani 1 1 d D .
H27 H 0.2611(3) 0.1867(15) 0.4053(5) 0.029(10) Uiso 1 1 d D .
S28 S 0.37742(7) 0.10712(5) 0.45509(7) 0.0275(2) Uani 1 1 d . .
O29 O 0.30007(19) 0.05937(13) 0.4054(2) 0.0395(7) Uani 1 1 d . .
O30 O 0.4269(2) 0.09321(14) 0.55236(18) 0.0387(7) Uani 1 1 d . .
C31 C 0.4766(2) 0.11114(17) 0.3948(2) 0.0226(8) Uani 1 1 d . .
C32 C 0.4596(3) 0.14222(19) 0.3058(3) 0.0277(8) Uani 1 1 d . .
H32A H 0.3946 0.1631 0.2775 0.033 Uiso 1 1 calc R U
C33 C 0.5374(3) 0.14274(19) 0.2583(3) 0.0308(9) Uani 1 1 d . .
H33A H 0.5255 0.1642 0.1976 0.037 Uiso 1 1 calc R U
C34 C 0.6335(3) 0.11199(19) 0.2988(3) 0.0305(9) Uani 1 1 d . .
C35 C 0.6480(3) 0.0815(2) 0.3874(3) 0.0328(9) Uani 1 1 d . .
H35A H 0.7127 0.0603 0.4160 0.039 Uiso 1 1 calc R U
C36 C 0.5707(3) 0.08110(19) 0.4357(3) 0.0317(9) Uani 1 1 d . .
H36A H 0.5828 0.0602 0.4968 0.038 Uiso 1 1 calc R U
C37 C 0.7179(3) 0.1125(2) 0.2466(3) 0.0485(12) Uani 1 1 d . .
H37A H 0.6871 0.1154 0.1782 0.073 Uiso 1 1 calc R U
H37B H 0.7586 0.0689 0.2608 0.073 Uiso 1 1 calc R U
H37C H 0.7629 0.1534 0.2668 0.073 Uiso 1 1 calc R U
C38 C 0.1028(3) 0.1745(2) 0.7193(3) 0.0422(11) Uani 1 1 d . .
H38A H 0.1419 0.2129 0.7570 0.063 Uiso 1 1 calc R U
H38B H 0.0842 0.1393 0.7617 0.063 Uiso 1 1 calc R U
H38C H 0.0399 0.1936 0.6771 0.063 Uiso 1 1 calc R U
C39 C 0.1119(3) 0.0761(2) 0.6050(3) 0.0440(11) Uani 1 1 d . .
H39A H 0.0457 0.0921 0.5648 0.066 Uiso 1 1 calc R U
H39B H 0.0995 0.0406 0.6499 0.066 Uiso 1 1 calc R U
H39C H 0.1536 0.0553 0.5652 0.066 Uiso 1 1 calc R U
O41 O 0.61739(16) 0.29606(12) 0.83014(17) 0.0258(6) Uani 1 1 d . .
C42 C 0.5338(3) 0.32882(19) 0.7938(2) 0.0238(8) Uani 1 1 d . .
O43 O 0.45510(17) 0.30248(12) 0.74182(17) 0.0255(5) Uani 1 1 d . .
C44 C 0.5334(3) 0.40632(19) 0.8181(3) 0.0386(10) Uani 1 1 d . .
H44A H 0.4900 0.4322 0.7645 0.058 Uiso 1 1 calc R U
H44B H 0.6041 0.4248 0.8317 0.058 Uiso 1 1 calc R U
H44C H 0.5058 0.4124 0.8741 0.058 Uiso 1 1 calc R U

loop_
_atom_site_aniso_label
_atom_site_aniso_U_11
_atom_site_aniso_U_22
_atom_site_aniso_U_33
_atom_site_aniso_U_23
_atom_site_aniso_U_13
_atom_site_aniso_U_12
Pd1 0.01910(14) 0.02117(15) 0.02240(15) -0.00076(12) 0.00399(10) 0.00012(11)
Pd2 0.01674(13) 0.02204(14) 0.01672(14) 0.00108(11) 0.00234(10) -0.00065(11)
C1 0.031(2) 0.030(2) 0.039(2) -0.0027(19) 0.0151(17) -0.0040(17)
C2 0.0248(19) 0.034(2) 0.036(2) -0.0084(18) 0.0098(16) 0.0020(17)
C3 0.033(2) 0.027(2) 0.028(2) -0.0073(17) 0.0077(16) 0.0005(17)
N4 0.0263(15) 0.0206(15) 0.0209(15) -0.0007(13) 0.0030(12) 0.0003(13)
C5 0.0255(18) 0.0168(18) 0.029(2) 0.0003(15) 0.0020(15) -0.0027(15)
C6 0.0251(18) 0.0236(19) 0.0233(19) 0.0049(16) 0.0016(14) -0.0026(16)
N7 0.0206(14) 0.0226(15) 0.0166(15) 0.0012(12) 0.0019(11) -0.0019(12)
S8 0.0219(4) 0.0325(5) 0.0181(4) -0.0005(4) 0.0038(3) -0.0025(4)
O9 0.0262(13) 0.0511(17) 0.0173(13) 0.0018(12) -0.0006(10) -0.0008(12)
O10 0.0346(14) 0.0276(14) 0.0295(15) -0.0072(12) 0.0116(11) -0.0050(12)
C11 0.0253(18) 0.035(2) 0.0195(19) -0.0007(17) 0.0055(15) -0.0035(17)
C12 0.033(2) 0.048(3) 0.036(2) 0.016(2) 0.0106(18) 0.006(2)
C13 0.043(2) 0.060(3) 0.055(3) 0.028(3) 0.020(2) 0.001(2)
C14 0.030(2) 0.071(3) 0.038(3) 0.012(2) 0.0143(18) 0.004(2)
C15 0.033(2) 0.057(3) 0.042(3) 0.008(2) 0.0173(19) 0.011(2)
C16 0.035(2) 0.039(2) 0.033(2) 0.0052(19) 0.0152(17) 0.0066(19)
C17 0.041(3) 0.107(5) 0.077(4) 0.032(3) 0.032(3) 0.005(3)
C18 0.044(2) 0.056(3) 0.049(3) -0.020(2) 0.026(2) -0.010(2)
C19 0.033(2) 0.048(3) 0.046(3) -0.008(2) 0.0054(19) 0.002(2)
C21 0.0202(17) 0.0248(19) 0.027(2) 0.0041(16) 0.0034(14) -0.0038(15)
C22 0.0212(18) 0.033(2) 0.029(2) -0.0012(17) 0.0040(15) -0.0049(16)
C23 0.0185(17) 0.0260(19) 0.0228(19) -0.0011(16) -0.0007(14) 0.0102(16)
N24 0.0203(15) 0.0233(15) 0.0219(16) 0.0019(13) 0.0049(12) 0.0035(13)
C25 0.0198(17) 0.0212(18) 0.0215(18) -0.0005(15) 0.0021(14) 0.0017(15)
C26 0.0236(18) 0.0234(19) 0.026(2) 0.0019(16) 0.0031(15) -0.0026(16)
N27 0.0260(16) 0.0265(17) 0.0257(17) -0.0033(14) 0.0018(13) 0.0040(14)
S28 0.0340(5) 0.0237(5) 0.0272(5) 0.0010(4) 0.0121(4) 0.0029(4)
O29 0.0427(15) 0.0315(15) 0.0496(19) -0.0098(14) 0.0216(13) -0.0057(13)
O30 0.0545(16) 0.0391(16) 0.0265(15) 0.0121(13) 0.0178(13) 0.0165(14)
C31 0.0270(18) 0.0197(18) 0.0217(19) 0.0011(15) 0.0070(14) 0.0027(15)
C32 0.0270(19) 0.028(2) 0.028(2) 0.0034(17) 0.0061(15) 0.0056(16)
C33 0.042(2) 0.028(2) 0.023(2) 0.0053(17) 0.0099(16) -0.0020(18)
C34 0.031(2) 0.029(2) 0.032(2) -0.0005(18) 0.0081(16) -0.0043(17)
C35 0.0229(18) 0.039(2) 0.034(2) 0.0045(19) 0.0026(16) 0.0051(18)
C36 0.037(2) 0.031(2) 0.027(2) 0.0030(18) 0.0076(17) 0.0012(18)
C37 0.036(2) 0.063(3) 0.052(3) 0.010(2) 0.021(2) 0.003(2)
C38 0.026(2) 0.056(3) 0.049(3) 0.007(2) 0.0167(19) 0.002(2)
C39 0.037(2) 0.040(2) 0.047(3) 0.001(2) -0.0051(19) -0.013(2)
O41 0.0216(12) 0.0227(13) 0.0318(15) -0.0028(11) 0.0040(10) -0.0005(11)
C42 0.0222(18) 0.0272(19) 0.0218(19) -0.0010(16) 0.0050(15) -0.0003(16)
O43 0.0240(12) 0.0233(13) 0.0257(14) 0.0028(11) -0.0004(10) -0.0023(11)
C44 0.035(2) 0.028(2) 0.048(3) -0.004(2) 0.0012(19) 0.0012(18)

loop_
_atom_type_symbol
_atom_type_description
_atom_type_scat_dispersion_real
_atom_type_scat_dispersion_imag
_atom_type_scat_source
C C 0.0033 0.0016 'International Tables Vol C Tables 4.2.6.8 and 6.1.1.4'
H H 0.0000 0.0000 'International Tables Vol C Tables 4.2.6.8 and 6.1.1.4'
N N 0.0061 0.0033 'International Tables Vol C Tables 4.2.6.8 and 6.1.1.4'
O O 0.0106 0.0060 'International Tables Vol C Tables 4.2.6.8 and 6.1.1.4'
Pd Pd -0.9988 1.0072 'International Tables Vol C Tables 4.2.6.8 and 6.1.1.4'
S S 0.1246 0.1234 'International Tables Vol C Tables 4.2.6.8 and 6.1.1.4'

loop_
_geom_angle_atom_site_label_1
_geom_angle_atom_site_label_2
_geom_angle_atom_site_label_3
_geom_angle
N4 Pd1 C1 81.83(13)
N4 Pd1 O41 175.12(11)
C1 Pd1 O41 93.47(12)
N4 Pd1 N7 82.65(11)
C1 Pd1 N7 164.10(13)
O41 Pd1 N7 101.96(9)
N4 Pd1 Pd2 93.23(8)
C1 Pd1 Pd2 135.67(12)
O41 Pd1 Pd2 89.22(6)
N7 Pd1 Pd2 42.08(7)
C21 Pd2 N24 81.27(12)
C21 Pd2 N7 94.03(12)
N24 Pd2 N7 172.89(11)
C21 Pd2 O43 168.51(11)
N24 Pd2 O43 88.99(10)
N7 Pd2 O43 96.22(9)
C21 Pd2 Pd1 126.27(9)
N24 Pd2 Pd1 133.23(8)
N7 Pd2 Pd1 46.41(7)
O43 Pd2 Pd1 65.08(6)
C2 C1 Pd1 110.0(2)
C3 C2 C19 106.4(3)
C3 C2 C18 111.2(3)
C19 C2 C18 109.5(3)
C3 C2 C1 107.3(3)
C19 C2 C1 111.0(3)
C18 C2 C1 111.2(3)
N4 C3 C2 116.9(3)
C3 N4 C5 126.0(3)
C3 N4 Pd1 118.8(2)
C5 N4 Pd1 114.8(2)
N4 C5 C6 108.6(3)
N7 C6 C5 110.6(3)
C6 N7 S8 112.7(2)
C6 N7 Pd2 119.0(2)
S8 N7 Pd2 114.37(14)
C6 N7 Pd1 102.00(18)
S8 N7 Pd1 114.65(13)
Pd2 N7 Pd1 91.51(10)
O10 S8 O9 117.72(16)
O10 S8 N7 108.44(15)
O9 S8 N7 109.52(14)
O10 S8 C11 106.44(16)
O9 S8 C11 105.79(16)
N7 S8 C11 108.57(15)
C12 C11 C16 120.3(3)
C12 C11 S8 120.2(3)
C16 C11 S8 119.4(3)
C11 C12 C13 119.3(4)
C14 C13 C12 121.4(4)
C15 C14 C13 118.0(4)
C15 C14 C17 121.4(4)
C13 C14 C17 120.6(4)
C14 C15 C16 121.5(4)
C11 C16 C15 119.5(4)
C22 C21 Pd2 109.5(2)
C23 C22 C39 110.3(3)
C23 C22 C21 107.3(3)
C39 C22 C21 111.6(3)
C23 C22 C38 107.2(3)
C39 C22 C38 110.0(3)
C21 C22 C38 110.3(3)
N24 C23 C22 118.0(3)
C23 N24 C25 119.1(3)
C23 N24 Pd2 116.0(2)
C25 N24 Pd2 124.0(2)
N24 C25 C26 109.1(3)
N27 C26 C25 111.3(3)
C26 N27 S28 122.6(2)
O29 S28 O30 119.02(17)
O29 S28 N27 105.98(15)
O30 S28 N27 110.24(15)
O29 S28 C31 108.31(16)
O30 S28 C31 106.27(16)
N27 S28 C31 106.38(15)
C36 C31 C32 120.0(3)
C36 C31 S28 119.1(3)
C32 C31 S28 120.8(3)
C33 C32 C31 119.9(3)
C32 C33 C34 120.8(3)
C35 C34 C33 117.9(3)
C35 C34 C37 121.6(3)
C33 C34 C37 120.5(4)
C34 C35 C36 121.7(3)
C31 C36 C35 119.6(3)
C42 O41 Pd1 114.5(2)
O43 C42 O41 125.8(3)
O43 C42 C44 118.9(3)
O41 C42 C44 115.4(3)
C42 O43 Pd2 134.6(2)

loop_
_geom_bond_atom_site_label_1
_geom_bond_atom_site_label_2
_geom_bond_distance
Pd1 N4 1.952(3)
Pd1 C1 2.009(3)
Pd1 O41 2.046(2)
Pd1 N7 2.253(3)
Pd1 Pd2 3.1098(3)
Pd2 C21 2.003(3)
Pd2 N24 2.018(3)
Pd2 N7 2.085(3)
Pd2 O43 2.244(2)
C1 C2 1.538(5)
C2 C3 1.501(5)
C2 C19 1.527(5)
C2 C18 1.535(5)
C3 N4 1.271(4)
N4 C5 1.462(4)
C5 C6 1.509(5)
C6 N7 1.495(4)
N7 S8 1.628(3)
S8 O10 1.434(2)
S8 O9 1.443(2)
S8 C11 1.776(3)
C11 C12 1.375(5)
C11 C16 1.379(5)
C12 C13 1.384(5)
C13 C14 1.383(6)
C14 C15 1.377(6)
C14 C17 1.521(5)
C15 C16 1.379(5)
C21 C22 1.536(5)
C22 C23 1.489(5)
C22 C39 1.532(5)
C22 C38 1.541(5)
C23 N24 1.272(4)
N24 C25 1.459(4)
C25 C26 1.516(4)
C26 N27 1.451(4)
N27 S28 1.600(3)
S28 O29 1.427(3)
S28 O30 1.431(3)
S28 C31 1.763(3)
C31 C36 1.375(5)
C31 C32 1.389(5)
C32 C33 1.384(5)
C33 C34 1.401(5)
C34 C35 1.382(5)
C34 C37 1.508(5)
C35 C36 1.386(5)
O41 C42 1.273(4)
C42 O43 1.238(4)
C42 C44 1.508(5)

loop_
_geom_hbond_atom_site_label_D
_geom_hbond_atom_site_label_H
_geom_hbond_atom_site_label_A
_geom_hbond_distance_DH
_geom_hbond_distance_HA
_geom_hbond_distance_DA
_geom_hbond_angle_DHA
_geom_hbond_site_symmetry_A
N27 H27 O41 0.9000(1) 1.988(5) 2.882(3) 172(2) 4_565
